data_7711696
loop_
_publ_author_name
'Zhang, Juan'
'Zhao, Jun'
'Jin, Bo'
'Peng, Rufang'

_publ_section_title
;
 Gas--solid two-phase flow method for preparing trimesic acid series MOFs
 for catalytic thermal decomposition of ammonium perchlorate
;
_journal_name_full 'Dalton Transactions'
_journal_paper_doi 10.1039/D2DT02303B
_journal_year 2022
_chemical_formula_moiety 'C84 H63 N4 O62 Zn12, 2(C9 H27 Co N3 O6)'
_chemical_formula_sum 'C102 H117 Co2 N10 O74 Zn12'
_chemical_formula_weight 3569.35
_space_group_crystal_system orthorhombic
_space_group_IT_number 36
_space_group_name_Hall 'C 2c -2'
_space_group_name_H-M_alt 'C m c 21'
_atom_sites_solution_hydrogens mixed
_atom_sites_solution_primary dual
_audit_creation_date 2021-04-26
_audit_creation_method
;
Olex2 1.3
(compiled 2020.11.12 svn.r5f609507 for OlexSys, GUI svn.r6272)
;
_audit_update_record
;
2022-01-10 deposited with the CCDC.	2022-11-01 downloaded from the CCDC.
;
_cell_angle_alpha 90
_cell_angle_beta 90
_cell_angle_gamma 90
_cell_formula_units_Z 4
_cell_length_a 29.4994(10)
_cell_length_b 28.8734(9)
_cell_length_c 17.7149(6)
_cell_measurement_reflns_used 9536
_cell_measurement_temperature 296.15
_cell_measurement_theta_max 27.30
_cell_measurement_theta_min 2.19
_cell_volume 15088.6(9)
_computing_cell_refinement 'SAINT V8.40A (Bruker, 2019)'
_computing_data_reduction 'SAINT V8.40A (Bruker, 2019)'
_computing_molecular_graphics 'Olex2 1.3 (Dolomanov et al., 2009)'
_computing_publication_material 'Olex2 1.3 (Dolomanov et al., 2009)'
_computing_structure_refinement 'SHELXL 2018/3 (Sheldrick, 2015)'
_computing_structure_solution 'SHELXT 2018/2 (Sheldrick, 2018)'
_diffrn_ambient_temperature 296.15
_diffrn_measured_fraction_theta_full 0.999
_diffrn_measured_fraction_theta_max 0.997
_diffrn_measurement_device_type 'Bruker APEX-II CCD'
_diffrn_measurement_method '\f and \w scans'
_diffrn_radiation_type MoK\a
_diffrn_radiation_wavelength 0.71073
_diffrn_reflns_av_R_equivalents 0.0619
_diffrn_reflns_av_unetI/netI 0.0631
_diffrn_reflns_Laue_measured_fraction_full 0.999
_diffrn_reflns_Laue_measured_fraction_max 0.997
_diffrn_reflns_limit_h_max 37
_diffrn_reflns_limit_h_min -38
_diffrn_reflns_limit_k_max 37
_diffrn_reflns_limit_k_min -35
_diffrn_reflns_limit_l_max 22
_diffrn_reflns_limit_l_min -23
_diffrn_reflns_number 69616
_diffrn_reflns_point_group_measured_fraction_full 0.972
_diffrn_reflns_point_group_measured_fraction_max 0.973
_diffrn_reflns_theta_full 25.242
_diffrn_reflns_theta_max 27.521
_diffrn_reflns_theta_min 2.188
_diffrn_source_current 40.0
_diffrn_source_power 2.0
_diffrn_source_voltage 50.0
_diffrn_standards_number 0
_exptl_absorpt_coefficient_mu 2.179
_exptl_absorpt_correction_T_max 0.7456
_exptl_absorpt_correction_T_min 0.5723
_exptl_absorpt_correction_type multi-scan
_exptl_absorpt_process_details
;
SADABS-2016/2 (Bruker,2016/2) was used for absorption correction.
wR2(int) was 0.1059 before and 0.0696 after correction.
The Ratio of minimum to maximum transmission is 0.7676.
The \l/2 correction factor is Not present.
;
_exptl_crystal_density_diffrn 1.571
_exptl_crystal_description block
_exptl_crystal_F_000 7220
_exptl_crystal_size_max 0.12
_exptl_crystal_size_mid 0.1
_exptl_crystal_size_min 0.1
_refine_diff_density_max 0.930
_refine_diff_density_min -0.750
_refine_diff_density_rms 0.110
_refine_ls_abs_structure_details
;
 Refined as an inversion twin.
;
_refine_ls_abs_structure_Flack 0.093(16)
_refine_ls_extinction_method none
_refine_ls_goodness_of_fit_ref 1.033
_refine_ls_hydrogen_treatment constr
_refine_ls_matrix_type full
_refine_ls_number_parameters 1020
_refine_ls_number_reflns 17235
_refine_ls_number_restraints 151
_refine_ls_restrained_S_all 1.037
_refine_ls_R_factor_all 0.0661
_refine_ls_R_factor_gt 0.0517
_refine_ls_shift/su_max 0.078
_refine_ls_shift/su_mean 0.001
_refine_ls_structure_factor_coef Fsqd
_refine_ls_weighting_details 'w=1/[\s^2^(Fo^2^)+(0.0798P)^2^+19.3258P] where P=(Fo^2^+2Fc^2^)/3'
_refine_ls_weighting_scheme calc
_refine_ls_wR_factor_gt 0.1309
_refine_ls_wR_factor_ref 0.1393
_reflns_Friedel_coverage 0.889
_reflns_Friedel_fraction_full 0.943
_reflns_Friedel_fraction_max 0.947
_reflns_number_gt 14348
_reflns_number_total 17235
_reflns_threshold_expression 'I > 2\s(I)'
_cod_data_source_file d2dt02303b2.cif
_cod_data_source_block a
_cod_database_code 7711696
_shelx_shelxl_version_number 2018/3
_shelx_space_group_comment
;
The symmetry employed for this shelxl refinement is uniquely defined
by the following loop, which should always be used as a source of
symmetry information in preference to the above space-group names.
They are only intended as comments.
;
_shelx_estimated_absorpt_t_max 0.812
_shelx_estimated_absorpt_t_min 0.780
_olex2_refinement_description
;
1. Twinned data refinement
 Scales: 0.907(16)
 0.093(16)
2. Fixed Uiso
 At 1.2 times of:
  All C(H) groups
 At 1.5 times of:
  All C(H,H,H) groups, All O(H) groups, All O(H,H) groups
3. Restrained distances
 O32-C37
 1.28 with sigma of 0.002
 N2-C48 \\sim N2-C47
 with sigma of 0.02
 Zn7-H30A \\sim Zn7-H30B
 with sigma of 0.02
 O11A-C10 \\sim O11-C10
 with sigma of 0.02
 O6A-C9 \\sim O6-C9
 with sigma of 0.02
 Co1-H35A \\sim Co1-H35B
 with sigma of 0.02
4. Uiso/Uaniso restraints and constraints
N1 \\sim C49 \\sim C50 \\sim C51: within 2A with sigma of 0.005 and sigma for
terminal atoms of 0.01 within 2A
O32 \\sim N5 \\sim C37 \\sim C38 \\sim C39: within 2A with sigma of 0.005 and
sigma for terminal atoms of 0.01 within 2A
O32A \\sim N5A \\sim C37A \\sim C38A \\sim C39A: within 2A with sigma of 0.005
and sigma for terminal atoms of 0.01 within 2A
O38 \\sim N2 \\sim C46 \\sim C47 \\sim C48: within 2A with sigma of 0.005 and
sigma for terminal atoms of 0.01 within 2A
O7: within 2A with sigma of 0.005 and sigma for terminal atoms of 0.01 within 2A
O34 \\sim N3 \\sim C43 \\sim C44 \\sim C45: within 2A with sigma of 0.005 and
sigma for terminal atoms of 0.01 within 2A
Uanis(O32A) \\sim Ueq: with sigma of 0.01 and sigma for terminal atoms of 0.02
Uanis(O6) \\sim Ueq, Uanis(O11A) \\sim Ueq: with sigma of 0.01 and sigma for
terminal atoms of 0.02
Uanis(O6A) \\sim Ueq, Uanis(O6) \\sim Ueq: with sigma of 0.01 and sigma for
terminal atoms of 0.02
Uanis(O11A) \\sim Ueq, Uanis(O11) \\sim Ueq: with sigma of 0.01 and sigma for
terminal atoms of 0.02
5. Others
 Sof(O32A)=Sof(N5A)=Sof(C37A)=Sof(H37A)=Sof(C38A)=Sof(H38D)=Sof(H38E)=
 Sof(H38F)=Sof(C39A)=Sof(H39D)=Sof(H39E)=Sof(H39F)=1-FVAR(1)
 Sof(O32)=Sof(N5)=Sof(C37)=Sof(H37)=Sof(C38)=Sof(H38A)=Sof(H38B)=Sof(H38C)=
 Sof(C39)=Sof(H39A)=Sof(H39B)=Sof(H39C)=FVAR(1)
 Sof(O6A)=Sof(O11)=1-FVAR(2)
 Sof(O6)=Sof(O11A)=FVAR(2)
 Sof(Zn1A)=1-FVAR(3)
 Sof(Zn1)=FVAR(3)
 Fixed Sof: H50A(0.5) H50B(0.5) H50C(0.5) C51(0.5) H51A(0.5) H51B(0.5)
 H51C(0.5) H53A(0.5) H53B(0.5) H53C(0.5) H54A(0.5) H54B(0.5) H54C(0.5)
6.a Riding coordinates:
 O00G(H00G), O8(H8), O30(H30A,H30B), C53(H53A,H53B,H53C)
6.b Free rotating group:
 O35(H35A,H35B)
6.c Rotating group:
 O31(H31A,H31B), O36(H36A,H36B), O37(H37B,H37C)
6.d Aromatic/amide H refined with riding coordinates:
 C3(H3), C5(H5), C7(H7), C12(H12), C15(H15), C17(H17), C21(H21), C23(H23),
 C25(H25), C30(H30), C32(H32), C34(H34), C37(H37), C37A(H37A), C49(H49),
 C52(H52), C40(H40), C43(H43), C46(H46)
6.e Idealised Me refined as rotating group:
 C38(H38A,H38B,H38C), C38A(H38D,H38E,H38F), C39(H39A,H39B,H39C), C39A(H39D,
 H39E,H39F), C50(H50A,H50B,H50C), C51(H51A,H51B,H51C), C54(H54A,H54B,H54C),
 C41(H41A,H41B,H41C), C42(H42A,H42B,H42C), C44(H44A,H44B,H44C), C45(H45A,H45B,
 H45C), C47(H47A,H47B,H47C), C48(H48A,H48B,H48C)
;
_smtbx_masks_void_probe_radius 1.2
_smtbx_masks_void_truncation_radius 1.2
_olex2_submission_special_instructions 'No special instructions were received'

loop_
_space_group_symop_operation_xyz
'x, y, z'
'-x, -y, z+1/2'
'x, -y, z+1/2'
'-x, y, z'
'x+1/2, y+1/2, z'
'-x+1/2, -y+1/2, z+1/2'
'x+1/2, -y+1/2, z+1/2'
'-x+1/2, y+1/2, z'

loop_
_atom_site_label
_atom_site_type_symbol
_atom_site_fract_x
_atom_site_fract_y
_atom_site_fract_z
_atom_site_U_iso_or_equiv
_atom_site_adp_type
_atom_site_occupancy
_atom_site_site_symmetry_order
_atom_site_calc_flag
_atom_site_refinement_flags_posn
_atom_site_refinement_flags_adp
_atom_site_refinement_flags_occupancy
_atom_site_disorder_assembly
_atom_site_disorder_group
Zn1 Zn 0.03574(6) 0.36530(6) 0.24932(10) 0.0170(5) Uani 0.441(3) 1 d . . P A 1
Zn1A Zn 0.05720(5) 0.42653(5) 0.27778(8) 0.0194(4) Uani 0.559(3) 1 d . . P A 2
Zn2 Zn 0.000000 0.40111(4) 0.42549(7) 0.0198(3) Uani 1 2 d S T P A .
Zn3 Zn 0.18413(3) 0.32147(3) 0.77242(5) 0.01806(17) Uani 1 1 d . . . . .
Zn4 Zn 0.500000 0.41702(4) 0.90346(7) 0.0227(3) Uani 1 2 d S T P . .
Zn5 Zn 0.43794(3) 0.43986(3) 0.75771(5) 0.0249(2) Uani 1 1 d . . . . .
Zn6 Zn 0.33706(3) 0.24320(3) 0.41574(5) 0.01902(18) Uani 1 1 d . . . . .
Zn7 Zn 0.37507(4) 0.27672(4) 0.24156(5) 0.0316(2) Uani 1 1 d D . . . .
O00G O 0.32875(18) 0.24351(17) 0.2979(3) 0.0174(10) Uani 1 1 d . . . . .
H00G H 0.328569 0.210733 0.283537 0.026 Uiso 1 1 d R U . . .
O1 O 0.0475(3) 0.5457(2) -0.0576(4) 0.0396(16) Uani 1 1 d . . . . .
O2 O 0.0652(3) 0.5166(2) -0.1693(4) 0.056(2) Uani 1 1 d . . . . .
O3 O 0.1430(2) 0.3632(2) -0.1748(3) 0.0298(13) Uani 1 1 d . . . . .
O4 O 0.11704(19) 0.31083(18) -0.0932(4) 0.0313(14) Uani 1 1 d . . . . .
O5 O 0.0542(3) 0.3703(2) 0.1512(4) 0.055(2) Uani 1 1 d . . . . .
O6 O 0.0648(6) 0.4433(4) 0.1721(5) 0.030(4) Uani 0.57(3) 1 d D U P B 1
O6A O 0.0371(8) 0.4424(6) 0.1571(10) 0.040(5) Uani 0.43(3) 1 d D U P A 2
O7 O 0.0166(3) 0.2970(3) 0.2571(5) 0.083(4) Uani 1 1 d . . . . .
O8 O 0.000000 0.4109(3) 0.3090(4) 0.0246(17) Uani 1 2 d S T P . .
H8 H 0.000000 0.442956 0.290952 0.037 Uiso 1 2 d R U P A .
O9 O 0.000000 0.3879(3) 0.5393(4) 0.034(2) Uani 1 2 d S T P . .
O10 O 0.05298(18) 0.35395(19) 0.4138(3) 0.0258(12) Uani 1 1 d . . . . .
O11 O 0.0910(5) 0.3540(7) 0.3087(7) 0.026(4) Uani 0.43(3) 1 d D U P A 1
O11A O 0.1001(4) 0.3791(6) 0.3191(6) 0.027(4) Uani 0.57(3) 1 d D U P A 2
O12 O 0.2489(2) 0.2884(3) 0.3221(3) 0.0426(17) Uani 1 1 d . . . . .
O13 O 0.28551(18) 0.2916(2) 0.4298(3) 0.0300(13) Uani 1 1 d . . . . .
O14 O 0.1270(3) 0.3169(4) 0.6599(4) 0.073(3) Uani 1 1 d . . . . .
O15 O 0.1994(2) 0.3317(2) 0.6661(3) 0.0304(13) Uani 1 1 d . . . . .
O16 O 0.24409(19) 0.3322(2) 0.8201(3) 0.0241(12) Uani 1 1 d . . . . .
O17 O 0.21576(18) 0.3065(2) 0.9294(3) 0.0273(12) Uani 1 1 d . . . . .
O18 O 0.3193(3) 0.2886(3) 1.1496(4) 0.054(2) Uani 1 1 d . . . . .
O19 O 0.3899(3) 0.3033(3) 1.1371(4) 0.051(2) Uani 1 1 d . . . . .
O20 O 0.44799(18) 0.36957(18) 0.9006(3) 0.0268(13) Uani 1 1 d . . . . .
O21 O 0.3983(2) 0.3981(2) 0.8159(3) 0.0315(14) Uani 1 1 d . . . . .
O22 O 0.500000 0.4168(4) 1.0210(5) 0.049(3) Uani 1 2 d S T P . .
O23 O 0.500000 0.4188(2) 0.7825(4) 0.0207(15) Uani 1 2 d S T P . .
O24 O 0.4319(2) 0.4473(2) 0.6495(3) 0.0316(14) Uani 1 1 d . . . . .
O25 O 0.4384(2) 0.3713(2) 0.6496(3) 0.0376(15) Uani 1 1 d . . . . .
O26 O 0.4516(2) 0.53078(19) 0.4121(3) 0.0315(13) Uani 1 1 d . . . . .
O27 O 0.4321(2) 0.49744(19) 0.3026(3) 0.0265(12) Uani 1 1 d . . . . .
O28 O 0.38787(19) 0.29255(18) 0.4117(3) 0.0256(12) Uani 1 1 d . . . . .
O29 O 0.3871(3) 0.3326(2) 0.3031(4) 0.0447(18) Uani 1 1 d . . . . .
O30 O 0.3160(3) 0.3033(3) 0.2673(5) 0.063(2) Uani 1 1 d . . . . .
H30A H 0.318947 0.327710 0.293624 0.095 Uiso 1 1 d DR U . . .
H30B H 0.296467 0.287250 0.290934 0.095 Uiso 1 1 d DR U . . .
O31 O 0.4311(3) 0.2388(3) 0.2542(7) 0.083(3) Uani 1 1 d . . . . .
H31A H 0.439364 0.223285 0.292869 0.125 Uiso 1 1 d R U . . .
H31B H 0.452265 0.234448 0.222014 0.125 Uiso 1 1 d R U . . .
O32 O 0.3505(4) 0.2372(4) 0.5283(5) 0.030(3) Uani 0.609(13) 1 d D U P C 1
O32A O 0.3353(6) 0.2523(7) 0.5391(12) 0.028(4) Uani 0.391(13) 1 d . U P C 2
N1 N 0.000000 0.4129(4) 0.6628(7) 0.045(2) Uani 1 2 d S TU P . .
N5 N 0.3483(5) 0.2686(6) 0.6436(8) 0.045(3) Uani 0.609(13) 1 d . U P C 1
N5A N 0.3201(7) 0.3053(8) 0.6288(11) 0.035(4) Uani 0.391(13) 1 d . U P C 2
N6 N 0.500000 0.3962(5) 1.1411(6) 0.046(3) Uani 1 2 d S T P . .
C1 C 0.0616(3) 0.5133(3) -0.0993(5) 0.035(2) Uani 1 1 d . . . . .
C2 C 0.0712(3) 0.4678(3) -0.0633(4) 0.0243(16) Uani 1 1 d . . . . .
C3 C 0.0902(3) 0.4323(3) -0.1049(4) 0.0260(17) Uani 1 1 d . . . . .
H3 H 0.098017 0.437521 -0.154997 0.031 Uiso 1 1 calc R U . . .
C4 C 0.0979(3) 0.3888(3) -0.0735(5) 0.0247(16) Uani 1 1 d . . . . .
C5 C 0.0864(3) 0.3813(3) 0.0012(4) 0.0225(16) Uani 1 1 d . . . . .
H5 H 0.090607 0.352163 0.022455 0.027 Uiso 1 1 calc R U . . .
C6 C 0.0685(3) 0.4170(3) 0.0449(4) 0.0236(16) Uani 1 1 d . . . . .
C7 C 0.0611(3) 0.4600(3) 0.0113(5) 0.0258(17) Uani 1 1 d . . . . .
H7 H 0.049096 0.483908 0.040148 0.031 Uiso 1 1 calc R U . . .
C8 C 0.1210(3) 0.3508(3) -0.1175(5) 0.0238(16) Uani 1 1 d . . . . .
C9 C 0.0577(3) 0.4096(3) 0.1254(5) 0.0281(18) Uani 1 1 d D . . . .
C10 C 0.0903(3) 0.3554(4) 0.3823(4) 0.034(2) Uani 1 1 d D . . . .
C11 C 0.1307(3) 0.3383(3) 0.4245(4) 0.0231(15) Uani 1 1 d . . . . .
C12 C 0.1705(3) 0.3253(3) 0.3889(5) 0.0310(19) Uani 1 1 d . . . . .
H12 H 0.171838 0.325060 0.336493 0.037 Uiso 1 1 calc R U . . .
C13 C 0.2080(3) 0.3128(3) 0.4298(4) 0.0225(16) Uani 1 1 d . . . . .
C14 C 0.2510(3) 0.2965(3) 0.3901(4) 0.0245(16) Uani 1 1 d . . . . .
C15 C 0.2067(3) 0.3138(3) 0.5081(4) 0.0255(17) Uani 1 1 d . . . . .
H15 H 0.232418 0.306459 0.536022 0.031 Uiso 1 1 calc R U . . .
C16 C 0.1667(3) 0.3260(3) 0.5447(4) 0.0211(15) Uani 1 1 d . . . . .
C17 C 0.1277(3) 0.3363(3) 0.5024(4) 0.0246(16) Uani 1 1 d . . . . .
H17 H 0.100255 0.341841 0.526468 0.030 Uiso 1 1 calc R U . . .
C18 C 0.1633(3) 0.3239(3) 0.6290(5) 0.0296(18) Uani 1 1 d . . . . .
C19 C 0.2478(3) 0.3226(3) 0.8891(4) 0.0235(16) Uani 1 1 d . . . . .
C20 C 0.2930(3) 0.3281(3) 0.9242(4) 0.0214(15) Uani 1 1 d . . . . .
C21 C 0.3286(2) 0.3491(3) 0.8843(4) 0.0186(14) Uani 1 1 d . . . . .
H21 H 0.323670 0.360252 0.835716 0.022 Uiso 1 1 calc R U . . .
C22 C 0.3701(2) 0.3532(3) 0.9165(4) 0.0211(15) Uani 1 1 d . . . . .
C23 C 0.3779(3) 0.3374(3) 0.9912(4) 0.0235(16) Uani 1 1 d . . . . .
H23 H 0.406526 0.340392 1.012711 0.028 Uiso 1 1 calc R U . . .
C24 C 0.3433(3) 0.3177(3) 1.0317(4) 0.0233(16) Uani 1 1 d . . . . .
C25 C 0.3005(3) 0.3137(3) 0.9990(4) 0.0231(16) Uani 1 1 d . . . . .
H25 H 0.276638 0.301311 1.026821 0.028 Uiso 1 1 calc R U . . .
C26 C 0.3516(4) 0.3028(4) 1.1103(5) 0.040(2) Uani 1 1 d . . . . .
C27 C 0.4089(3) 0.3756(3) 0.8740(5) 0.0232(16) Uani 1 1 d . . . . .
C28 C 0.4341(3) 0.4077(3) 0.6158(4) 0.0228(16) Uani 1 1 d . . . . .
C29 C 0.4301(3) 0.4096(3) 0.5316(4) 0.0232(16) Uani 1 1 d . . . . .
C30 C 0.4379(3) 0.4500(3) 0.4916(4) 0.0202(15) Uani 1 1 d . . . . .
H30 H 0.447274 0.476592 0.516830 0.024 Uiso 1 1 calc R U . . .
C31 C 0.4318(2) 0.4511(2) 0.4143(4) 0.0215(15) Uani 1 1 d . . . . .
C32 C 0.4179(3) 0.4127(3) 0.3763(4) 0.0228(16) Uani 1 1 d . . . . .
H32 H 0.413075 0.414034 0.324418 0.027 Uiso 1 1 calc R U . . .
C33 C 0.4107(3) 0.3703(3) 0.4159(4) 0.0234(15) Uani 1 1 d . . . . .
C34 C 0.4171(3) 0.3689(3) 0.4918(4) 0.0250(17) Uani 1 1 d . . . . .
H34 H 0.412890 0.341226 0.517891 0.030 Uiso 1 1 calc R U . . .
C35 C 0.4395(3) 0.4962(3) 0.3729(5) 0.0246(16) Uani 1 1 d . . . . .
C36 C 0.3945(3) 0.3288(3) 0.3729(4) 0.0272(17) Uani 1 1 d . . . . .
C37 C 0.3303(5) 0.2578(6) 0.5826(8) 0.036(3) Uani 0.609(13) 1 d D U P C 1
H37 H 0.299871 0.265386 0.575916 0.043 Uiso 0.609(13) 1 calc R U P C 1
C37A C 0.3364(8) 0.2929(9) 0.5610(12) 0.032(4) Uani 0.391(13) 1 d . U P C 2
H37A H 0.348746 0.315441 0.529727 0.039 Uiso 0.391(13) 1 calc R U P C 2
C38 C 0.3904(7) 0.2518(7) 0.6694(11) 0.056(5) Uani 0.609(13) 1 d . U P C 1
H38A H 0.394741 0.220683 0.651584 0.085 Uiso 0.609(13) 1 calc R U P C 1
H38B H 0.390793 0.251959 0.723622 0.085 Uiso 0.609(13) 1 calc R U P C 1
H38C H 0.414285 0.271170 0.650679 0.085 Uiso 0.609(13) 1 calc R U P C 1
C38A C 0.3005(10) 0.2725(11) 0.6785(16) 0.046(6) Uani 0.391(13) 1 d . U P C 2
H38D H 0.323749 0.259010 0.709344 0.069 Uiso 0.391(13) 1 calc R U P C 2
H38E H 0.285809 0.248699 0.649699 0.069 Uiso 0.391(13) 1 calc R U P C 2
H38F H 0.278627 0.287689 0.710112 0.069 Uiso 0.391(13) 1 calc R U P C 2
C39 C 0.3204(9) 0.2922(10) 0.6998(12) 0.070(5) Uani 0.609(13) 1 d . U P C 1
H39A H 0.302759 0.315865 0.675506 0.104 Uiso 0.609(13) 1 calc R U P C 1
H39B H 0.339588 0.306067 0.737272 0.104 Uiso 0.609(13) 1 calc R U P C 1
H39C H 0.300506 0.270273 0.723413 0.104 Uiso 0.609(13) 1 calc R U P C 1
C39A C 0.3176(9) 0.3515(10) 0.6508(15) 0.046(6) Uani 0.391(13) 1 d . U P C 2
H39D H 0.347389 0.364941 0.650151 0.070 Uiso 0.391(13) 1 calc R U P C 2
H39E H 0.305348 0.353423 0.700922 0.070 Uiso 0.391(13) 1 calc R U P C 2
H39F H 0.298326 0.368150 0.616551 0.070 Uiso 0.391(13) 1 calc R U P C 2
C49 C 0.000000 0.4185(4) 0.5878(7) 0.035(2) Uani 1 2 d S TU P A .
H49 H 0.000000 0.448850 0.570323 0.042 Uiso 1 2 calc R U P . .
C50 C 0.000000 0.4517(5) 0.7107(8) 0.053(4) Uani 1 2 d S TU P A .
H50A H 0.030545 0.458749 0.725399 0.080 Uiso 0.5 1 calc R U P D -1
H50B H -0.017778 0.445112 0.754758 0.080 Uiso 0.5 1 calc R U P D -1
H50C H -0.012767 0.477738 0.684517 0.080 Uiso 0.5 1 calc R U P D -1
C51 C 0.0166(7) 0.3705(6) 0.6919(9) 0.045(5) Uani 0.5 1 d . U P A .
H51A H -0.005748 0.346681 0.684715 0.067 Uiso 0.5 1 calc R U P . .
H51B H 0.022776 0.373855 0.744828 0.067 Uiso 0.5 1 calc R U P . .
H51C H 0.043946 0.362099 0.665953 0.067 Uiso 0.5 1 calc R U P . .
C52 C 0.500000 0.3874(5) 1.0684(7) 0.037(3) Uani 1 2 d S T P . .
H52 H 0.500000 0.356636 1.053004 0.044 Uiso 1 2 calc R U P . .
C53 C 0.500000 0.3559(8) 1.1944(13) 0.087(7) Uani 1 2 d S T P . .
H53A H 0.470450 0.352591 1.216497 0.130 Uiso 0.5 1 d R U P E -1
H53B H 0.521930 0.361051 1.233597 0.130 Uiso 0.5 1 d R U P E -1
H53C H 0.507620 0.328221 1.167267 0.130 Uiso 0.5 1 d R U P E -1
C54 C 0.500000 0.4411(7) 1.1773(10) 0.062(5) Uani 1 2 d S T P . .
H54A H 0.494529 0.464743 1.140259 0.093 Uiso 0.5 1 calc R U P F -1
H54B H 0.528881 0.446377 1.200781 0.093 Uiso 0.5 1 calc R U P F -1
H54C H 0.476590 0.442085 1.214925 0.093 Uiso 0.5 1 calc R U P F -1
Co1 Co 0.21389(5) 0.38600(5) 0.15808(8) 0.0436(3) Uani 1 1 d D . . . .
O33 O 0.2187(3) 0.4058(4) 0.2710(6) 0.076(3) Uani 1 1 d . . . . .
O34 O 0.2814(3) 0.4052(3) 0.1431(6) 0.070(2) Uani 1 1 d . U . . .
O35 O 0.1505(3) 0.3631(4) 0.1917(5) 0.071(3) Uani 1 1 d G . . . .
H35A H 0.139626 0.383211 0.221641 0.106 Uiso 1 1 d DG U . . .
H35B H 0.154154 0.339111 0.218838 0.106 Uiso 1 1 d DG U . . .
O36 O 0.2001(3) 0.3726(3) 0.0471(4) 0.055(2) Uani 1 1 d . . . . .
H36A H 0.216715 0.350338 0.031400 0.082 Uiso 1 1 d R U . . .
H36B H 0.208117 0.395767 0.020133 0.082 Uiso 1 1 d R U . . .
O37 O 0.2374(3) 0.3202(3) 0.1784(4) 0.056(2) Uani 1 1 d . . . . .
H37B H 0.233229 0.301387 0.138616 0.084 Uiso 1 1 d R U . . .
H37C H 0.267740 0.319037 0.183833 0.084 Uiso 1 1 d R U . . .
O38 O 0.1921(4) 0.4506(3) 0.1307(6) 0.078(3) Uani 1 1 d . U . . .
N2 N 0.1481(5) 0.5141(5) 0.1396(8) 0.092(3) Uani 1 1 d D U . . .
N3 N 0.3436(4) 0.4383(5) 0.0974(9) 0.088(3) Uani 1 1 d . U . . .
N4 N 0.2562(4) 0.4148(4) 0.3824(6) 0.068(3) Uani 1 1 d . . . . .
C40 C 0.2525(5) 0.4021(5) 0.3117(8) 0.067(4) Uani 1 1 d . . . . .
H40 H 0.278087 0.388847 0.289735 0.080 Uiso 1 1 calc R U . . .
C41 C 0.2193(5) 0.4349(5) 0.4175(10) 0.082(4) Uani 1 1 d . . . . .
H41A H 0.225717 0.466883 0.427496 0.123 Uiso 1 1 calc R U . . .
H41B H 0.213333 0.419101 0.464111 0.123 Uiso 1 1 calc R U . . .
H41C H 0.193309 0.432587 0.385140 0.123 Uiso 1 1 calc R U . . .
C42 C 0.2942(7) 0.4109(7) 0.4274(13) 0.133(9) Uani 1 1 d . . . . .
H42A H 0.293952 0.435013 0.464783 0.200 Uiso 1 1 calc R U . . .
H42B H 0.320913 0.413799 0.396812 0.200 Uiso 1 1 calc R U . . .
H42C H 0.294193 0.381289 0.451982 0.200 Uiso 1 1 calc R U . . .
C43 C 0.3004(5) 0.4246(6) 0.0951(10) 0.078(3) Uani 1 1 d . U . . .
H43 H 0.284139 0.431056 0.051335 0.094 Uiso 1 1 calc R U . . .
C44 C 0.3646(6) 0.4609(6) 0.0346(12) 0.110(5) Uani 1 1 d . U . . .
H44A H 0.367811 0.493341 0.045379 0.165 Uiso 1 1 calc R U . . .
H44B H 0.346103 0.457022 -0.009579 0.165 Uiso 1 1 calc R U . . .
H44C H 0.393937 0.447614 0.025791 0.165 Uiso 1 1 calc R U . . .
C45 C 0.3734(6) 0.4239(7) 0.1664(12) 0.110(5) Uani 1 1 d . U . . .
H45A H 0.389876 0.396225 0.154407 0.164 Uiso 1 1 calc R U . . .
H45B H 0.354279 0.418390 0.209293 0.164 Uiso 1 1 calc R U . . .
H45C H 0.394345 0.448384 0.177829 0.164 Uiso 1 1 calc R U . . .
C46 C 0.1640(6) 0.4748(5) 0.1618(10) 0.085(3) Uani 1 1 d . U . . .
H46 H 0.152549 0.463621 0.207175 0.102 Uiso 1 1 calc R U . . .
C47 C 0.1126(7) 0.5400(6) 0.1780(11) 0.109(5) Uani 1 1 d D U . . .
H47A H 0.113284 0.571620 0.161519 0.163 Uiso 1 1 calc R U . . .
H47B H 0.117616 0.538697 0.231518 0.163 Uiso 1 1 calc R U . . .
H47C H 0.083656 0.526644 0.166347 0.163 Uiso 1 1 calc R U . . .
C48 C 0.1601(7) 0.5309(6) 0.0704(11) 0.110(5) Uani 1 1 d D U . . .
H48A H 0.133860 0.543538 0.045825 0.165 Uiso 1 1 calc R U . . .
H48B H 0.172341 0.506247 0.040282 0.165 Uiso 1 1 calc R U . . .
H48C H 0.182500 0.554689 0.076494 0.165 Uiso 1 1 calc R U . . .

loop_
_atom_site_aniso_label
_atom_site_aniso_U_11
_atom_site_aniso_U_22
_atom_site_aniso_U_33
_atom_site_aniso_U_23
_atom_site_aniso_U_13
_atom_site_aniso_U_12
Zn1 0.0236(10) 0.0165(9) 0.0109(9) -0.0021(7) 0.0041(7) 0.0004(7)
Zn1A 0.0272(9) 0.0194(7) 0.0117(7) 0.0024(6) -0.0005(6) -0.0019(6)
Zn2 0.0286(7) 0.0173(5) 0.0136(6) -0.0007(5) 0.000 0.000
Zn3 0.0213(4) 0.0201(4) 0.0129(4) 0.0000(3) 0.0022(3) -0.0005(3)
Zn4 0.0285(7) 0.0195(6) 0.0202(6) 0.0033(5) 0.000 0.000
Zn5 0.0421(5) 0.0197(4) 0.0128(4) 0.0010(3) 0.0029(4) -0.0019(4)
Zn6 0.0217(4) 0.0221(4) 0.0133(4) 0.0009(3) -0.0016(3) -0.0009(3)
Zn7 0.0387(5) 0.0403(5) 0.0158(4) 0.0028(4) -0.0013(4) -0.0139(4)
O00G 0.025(3) 0.014(2) 0.013(2) 0.0019(19) -0.0001(19) 0.0024(19)
O1 0.065(5) 0.028(3) 0.027(3) -0.002(3) -0.005(3) 0.019(3)
O2 0.121(7) 0.029(3) 0.019(3) 0.000(3) 0.000(4) 0.019(4)
O3 0.039(3) 0.024(3) 0.026(3) -0.005(2) 0.003(2) 0.016(2)
O4 0.024(3) 0.019(3) 0.051(4) -0.009(3) 0.012(3) 0.002(2)
O5 0.112(7) 0.037(4) 0.017(3) 0.011(3) -0.016(4) -0.014(4)
O6 0.048(10) 0.035(6) 0.007(5) -0.005(4) 0.003(5) 0.009(5)
O6A 0.045(11) 0.049(9) 0.025(7) 0.003(6) 0.007(7) 0.002(8)
O7 0.127(10) 0.073(5) 0.050(5) -0.009(4) 0.021(5) -0.060(5)
O8 0.040(5) 0.023(4) 0.011(3) 0.002(3) 0.000 0.000
O9 0.065(6) 0.024(4) 0.013(4) 0.001(3) 0.000 0.000
O10 0.024(3) 0.029(3) 0.025(3) 0.002(2) 0.002(2) 0.012(2)
O11 0.029(7) 0.031(9) 0.018(6) 0.002(6) -0.006(5) -0.011(6)
O11A 0.022(6) 0.040(8) 0.019(5) 0.006(5) 0.003(4) 0.007(5)
O12 0.040(4) 0.068(5) 0.020(3) -0.007(3) 0.001(3) 0.030(3)
O13 0.022(3) 0.044(3) 0.025(3) -0.007(3) 0.002(2) 0.015(2)
O14 0.037(4) 0.163(10) 0.019(3) 0.001(5) 0.006(3) -0.023(5)
O15 0.036(3) 0.043(3) 0.012(3) -0.001(2) -0.003(2) -0.002(3)
O16 0.028(3) 0.035(3) 0.009(2) 0.002(2) 0.000(2) -0.009(2)
O17 0.024(3) 0.045(3) 0.013(3) -0.004(2) 0.004(2) -0.015(2)
O18 0.064(5) 0.071(5) 0.026(4) 0.026(4) 0.017(3) 0.013(4)
O19 0.059(5) 0.073(5) 0.021(3) 0.012(3) -0.019(3) 0.006(4)
O20 0.019(3) 0.023(3) 0.039(3) 0.002(2) 0.004(2) -0.003(2)
O21 0.032(3) 0.045(4) 0.018(3) 0.002(3) 0.003(2) -0.011(3)
O22 0.040(6) 0.077(8) 0.028(5) 0.028(5) 0.000 0.000
O23 0.029(4) 0.012(3) 0.021(4) -0.005(3) 0.000 0.000
O24 0.052(4) 0.023(3) 0.019(3) -0.003(2) -0.004(3) -0.001(3)
O25 0.066(5) 0.027(3) 0.020(3) 0.007(3) 0.002(3) -0.003(3)
O26 0.053(4) 0.021(3) 0.021(3) 0.002(2) -0.001(3) -0.015(2)
O27 0.040(3) 0.024(3) 0.016(3) 0.003(2) 0.001(2) -0.010(2)
O28 0.038(3) 0.021(3) 0.018(3) 0.000(2) -0.004(2) -0.012(2)
O29 0.078(5) 0.033(3) 0.023(3) 0.001(3) -0.004(3) -0.024(3)
O30 0.071(5) 0.079(6) 0.041(5) -0.002(4) -0.008(4) 0.003(4)
O31 0.078(7) 0.076(6) 0.096(9) 0.027(6) 0.021(6) 0.020(5)
O32 0.036(6) 0.047(6) 0.008(4) 0.000(4) 0.001(4) -0.003(5)
O32A 0.028(7) 0.038(7) 0.019(7) -0.005(6) 0.003(6) -0.007(6)
N1 0.074(6) 0.034(5) 0.027(4) -0.005(4) 0.000 0.000
N5 0.048(6) 0.062(7) 0.023(5) -0.008(5) 0.002(5) 0.003(5)
N5A 0.035(7) 0.049(8) 0.021(6) -0.003(6) 0.004(6) -0.004(6)
N6 0.040(7) 0.083(10) 0.015(5) -0.010(5) 0.000 0.000
C1 0.051(6) 0.032(5) 0.020(4) 0.001(4) -0.001(4) 0.008(4)
C2 0.030(4) 0.023(4) 0.020(4) -0.001(3) 0.001(3) 0.007(3)
C3 0.035(5) 0.031(4) 0.011(3) -0.002(3) -0.001(3) 0.009(3)
C4 0.025(4) 0.028(4) 0.022(4) 0.001(3) -0.003(3) 0.007(3)
C5 0.027(4) 0.022(4) 0.018(4) 0.003(3) -0.004(3) 0.009(3)
C6 0.034(4) 0.020(4) 0.018(4) 0.000(3) 0.007(3) 0.007(3)
C7 0.032(4) 0.025(4) 0.020(4) -0.006(3) 0.001(3) 0.017(3)
C8 0.018(4) 0.017(4) 0.036(4) -0.013(3) -0.005(3) -0.002(3)
C9 0.036(5) 0.022(4) 0.027(4) 0.003(3) 0.007(4) -0.002(3)
C10 0.025(4) 0.065(6) 0.011(3) -0.006(4) 0.002(3) 0.013(4)
C11 0.026(4) 0.029(4) 0.014(3) 0.002(3) 0.000(3) 0.004(3)
C12 0.031(5) 0.049(5) 0.012(4) 0.003(3) 0.006(3) 0.010(4)
C13 0.023(4) 0.027(4) 0.018(4) 0.000(3) 0.002(3) 0.006(3)
C14 0.021(4) 0.029(4) 0.023(4) -0.005(3) 0.002(3) 0.009(3)
C15 0.030(4) 0.030(4) 0.017(4) -0.003(3) -0.004(3) 0.003(3)
C16 0.026(4) 0.026(4) 0.011(3) 0.001(3) -0.004(3) -0.003(3)
C17 0.024(4) 0.033(4) 0.017(4) -0.002(3) 0.004(3) 0.006(3)
C18 0.033(5) 0.041(5) 0.015(4) 0.000(3) -0.002(3) 0.004(4)
C19 0.021(4) 0.028(4) 0.022(4) -0.001(3) -0.002(3) -0.004(3)
C20 0.028(4) 0.026(4) 0.010(3) -0.001(3) 0.000(3) -0.007(3)
C21 0.021(4) 0.020(3) 0.015(3) -0.002(3) -0.004(3) -0.001(3)
C22 0.020(4) 0.024(4) 0.020(4) -0.005(3) -0.001(3) -0.003(3)
C23 0.029(4) 0.023(4) 0.019(4) 0.000(3) -0.007(3) -0.004(3)
C24 0.038(4) 0.024(4) 0.008(3) 0.004(3) -0.004(3) -0.002(3)
C25 0.024(4) 0.029(4) 0.016(4) 0.007(3) -0.003(3) -0.004(3)
C26 0.053(6) 0.044(6) 0.022(4) 0.007(4) -0.009(4) 0.018(5)
C27 0.021(4) 0.022(4) 0.026(4) -0.005(3) 0.006(3) -0.001(3)
C28 0.031(4) 0.023(4) 0.015(4) -0.005(3) -0.004(3) -0.001(3)
C29 0.027(4) 0.025(4) 0.018(4) 0.004(3) 0.001(3) -0.001(3)
C30 0.028(4) 0.016(3) 0.017(4) 0.000(3) -0.008(3) -0.004(3)
C31 0.027(4) 0.020(3) 0.018(4) 0.006(3) 0.005(3) -0.005(3)
C32 0.034(4) 0.025(4) 0.010(3) 0.005(3) -0.003(3) -0.007(3)
C33 0.036(4) 0.022(4) 0.013(3) -0.002(3) -0.002(3) -0.002(3)
C34 0.044(5) 0.021(4) 0.010(3) 0.005(3) 0.002(3) -0.001(3)
C35 0.029(4) 0.020(4) 0.025(4) 0.005(3) 0.002(3) -0.008(3)
C36 0.042(5) 0.025(4) 0.015(4) 0.004(3) -0.006(3) -0.008(3)
C37 0.036(6) 0.055(6) 0.017(5) -0.007(5) 0.001(4) 0.003(5)
C37A 0.031(7) 0.044(7) 0.021(6) -0.005(6) 0.002(5) -0.005(6)
C38 0.059(10) 0.072(10) 0.038(8) -0.003(8) -0.006(7) -0.007(8)
C38A 0.047(12) 0.059(12) 0.031(10) 0.004(10) 0.012(9) -0.006(10)
C39 0.083(12) 0.087(12) 0.039(9) -0.022(9) 0.001(9) 0.012(10)
C39A 0.047(11) 0.062(12) 0.031(10) -0.001(10) 0.010(9) 0.011(10)
C49 0.058(7) 0.028(5) 0.020(5) 0.000(4) 0.000 0.000
C50 0.088(10) 0.043(7) 0.029(7) -0.015(6) 0.000 0.000
C51 0.092(12) 0.031(8) 0.011(6) 0.003(6) -0.002(7) 0.007(7)
C52 0.044(8) 0.042(7) 0.025(6) -0.002(6) 0.000 0.000
C53 0.114(19) 0.069(14) 0.078(15) 0.015(11) 0.000 0.000
C54 0.058(11) 0.078(13) 0.052(10) -0.003(9) 0.000 0.000
Co1 0.0441(8) 0.0569(9) 0.0297(7) -0.0036(6) 0.0015(6) 0.0077(6)
O33 0.065(6) 0.103(7) 0.059(6) -0.023(6) 0.004(5) 0.008(5)
O34 0.063(5) 0.081(5) 0.065(5) -0.012(4) 0.007(4) -0.027(4)
O35 0.052(5) 0.116(8) 0.045(5) 0.003(5) 0.023(4) 0.023(5)
O36 0.070(5) 0.063(5) 0.032(4) -0.002(4) -0.003(4) 0.018(4)
O37 0.050(5) 0.079(6) 0.040(4) 0.017(4) 0.005(3) 0.017(4)
O38 0.107(7) 0.056(5) 0.071(5) -0.010(4) 0.020(5) 0.015(5)
N2 0.120(7) 0.067(6) 0.091(6) -0.002(5) 0.024(6) 0.020(5)
N3 0.071(6) 0.090(6) 0.103(7) -0.014(6) 0.013(5) -0.027(5)
N4 0.083(8) 0.065(7) 0.057(7) -0.003(5) -0.002(6) -0.013(6)
C40 0.054(8) 0.087(10) 0.059(8) -0.003(7) 0.006(6) 0.004(7)
C41 0.110(13) 0.062(8) 0.074(10) -0.015(8) 0.012(9) -0.001(8)
C42 0.152(19) 0.101(14) 0.147(19) -0.004(14) -0.099(16) -0.044(13)
C43 0.065(5) 0.085(6) 0.085(6) -0.016(5) 0.011(5) -0.029(5)
C44 0.110(10) 0.087(9) 0.134(12) 0.016(9) 0.009(10) -0.050(8)
C45 0.087(10) 0.120(11) 0.122(12) -0.022(10) -0.016(9) -0.044(9)
C46 0.109(7) 0.065(5) 0.083(6) -0.003(5) 0.021(6) 0.016(5)
C47 0.124(11) 0.090(10) 0.112(11) 0.002(9) 0.025(10) 0.038(9)
C48 0.143(12) 0.083(9) 0.105(11) -0.011(9) 0.039(10) 0.015(9)

loop_
_atom_type_symbol
_atom_type_description
_atom_type_scat_dispersion_real
_atom_type_scat_dispersion_imag
_atom_type_scat_source
C C 0.0033 0.0016 'International Tables Vol C Tables 4.2.6.8 and 6.1.1.4'
H H 0.0000 0.0000 'International Tables Vol C Tables 4.2.6.8 and 6.1.1.4'
Co Co 0.3494 0.9721 'International Tables Vol C Tables 4.2.6.8 and 6.1.1.4'
N N 0.0061 0.0033 'International Tables Vol C Tables 4.2.6.8 and 6.1.1.4'
O O 0.0106 0.0060 'International Tables Vol C Tables 4.2.6.8 and 6.1.1.4'
Zn Zn 0.2839 1.4301 'International Tables Vol C Tables 4.2.6.8 and 6.1.1.4'

loop_
_geom_angle_atom_site_label_1
_geom_angle_atom_site_label_2
_geom_angle_atom_site_label_3
_geom_angle
_geom_angle_site_symmetry_1
_geom_angle_site_symmetry_3
_geom_angle_publ_flag
O5 Zn1 Zn1 107.4(3) . 4 ?
O5 Zn1 O7 102.8(3) . . ?
O5 Zn1 O8 127.7(3) . . ?
O5 Zn1 O11 105.9(5) . . ?
O7 Zn1 Zn1 74.1(3) . 4 ?
O8 Zn1 Zn1 58.01(13) . 4 ?
O8 Zn1 O7 116.9(3) . . ?
O11 Zn1 Zn1 146.0(4) . 4 ?
O11 Zn1 O7 91.8(7) . . ?
O11 Zn1 O8 105.4(5) . . ?
O2 Zn1A O6A 108.8(5) 3_565 . ?
O2 Zn1A H8 79.8 3_565 . ?
O2 Zn1A O11A 109.3(6) 3_565 . ?
O6A Zn1A H8 79.7 . . ?
O8 Zn1A O2 100.3(4) . 3_565 ?
O8 Zn1A O6A 95.4(6) . . ?
O8 Zn1A H8 31.5 . . ?
O8 Zn1A O11A 107.6(4) . . ?
O11A Zn1A O6A 130.4(5) . . ?
O11A Zn1A H8 137.6 . . ?
O1 Zn2 O1 83.7(4) 3_565 2_565 ?
O8 Zn2 O1 92.4(2) . 2_565 ?
O8 Zn2 O1 92.4(2) . 3_565 ?
O8 Zn2 O10 89.4(2) . 4 ?
O8 Zn2 O10 89.4(2) . . ?
O9 Zn2 O1 89.8(2) . 3_565 ?
O9 Zn2 O1 89.8(2) . 2_565 ?
O9 Zn2 O8 177.1(3) . . ?
O9 Zn2 O10 88.6(2) . . ?
O9 Zn2 O10 88.6(2) . 4 ?
O10 Zn2 O1 173.0(3) 4 3_565 ?
O10 Zn2 O1 89.5(3) 4 2_565 ?
O10 Zn2 O1 89.5(3) . 3_565 ?
O10 Zn2 O1 173.0(3) . 2_565 ?
O10 Zn2 O10 97.2(3) 4 . ?
O00G Zn3 H00G 10.47(15) 6 6 ?
O00G Zn3 O16 102.9(2) 6 . ?
O3 Zn3 O00G 111.1(2) 1_556 6 ?
O3 Zn3 H00G 104.0(3) 1_556 6 ?
O3 Zn3 O15 120.7(3) 1_556 . ?
O3 Zn3 O16 104.7(2) 1_556 . ?
O15 Zn3 O00G 114.2(2) . 6 ?
O15 Zn3 H00G 114.0(3) . 6 ?
O15 Zn3 O16 100.4(2) . . ?
O16 Zn3 H00G 112.8(3) . 6 ?
O20 Zn4 O20 96.4(3) . 4_655 ?
O20 Zn4 O22 91.3(3) 4_655 . ?
O20 Zn4 O22 91.3(3) . . ?
O20 Zn4 O23 89.5(2) 4_655 . ?
O20 Zn4 O23 89.5(2) . . ?
O20 Zn4 O26 88.4(2) 4_655 2_665 ?
O20 Zn4 O26 174.5(2) . 2_665 ?
O20 Zn4 O26 88.4(2) . 3_565 ?
O20 Zn4 O26 174.5(2) 4_655 3_565 ?
O22 Zn4 O23 178.7(4) . . ?
O22 Zn4 O26 85.9(3) . 2_665 ?
O22 Zn4 O26 85.9(3) . 3_565 ?
O26 Zn4 O23 93.2(2) 3_565 . ?
O26 Zn4 O23 93.2(2) 2_665 . ?
O26 Zn4 O26 86.6(4) 2_665 3_565 ?
O21 Zn5 O23 104.1(3) . . ?
O21 Zn5 O27 107.3(2) . 3_565 ?
O23 Zn5 O27 105.8(3) . 3_565 ?
O24 Zn5 O21 122.0(3) . . ?
O24 Zn5 O23 109.8(3) . . ?
O24 Zn5 O27 106.7(2) . 3_565 ?
O00G Zn6 O17 91.8(2) . 6_554 ?
O00G Zn6 O32A 169.3(5) . . ?
O4 Zn6 O00G 90.2(2) 6 . ?
O4 Zn6 O13 173.1(2) 6 . ?
O4 Zn6 O17 88.8(2) 6 6_554 ?
O4 Zn6 O32A 100.4(6) 6 . ?
O13 Zn6 O00G 91.8(2) . . ?
O13 Zn6 O17 84.5(3) . 6_554 ?
O13 Zn6 O32A 77.5(6) . . ?
O17 Zn6 O32A 87.1(5) 6_554 . ?
O28 Zn6 O00G 92.7(2) . . ?
O28 Zn6 O4 92.4(2) . 6 ?
O28 Zn6 O13 94.1(2) . . ?
O28 Zn6 O17 175.4(2) . 6_554 ?
O28 Zn6 O32A 88.3(5) . . ?
O32 Zn6 O00G 173.5(4) . . ?
O32 Zn6 O4 83.4(4) . 6 ?
O32 Zn6 O13 94.7(4) . . ?
O32 Zn6 O17 88.5(4) . 6_554 ?
O32 Zn6 O28 87.2(4) . . ?
O00G Zn7 O18 86.3(2) . 1_554 ?
O00G Zn7 O19 142.9(3) . 1_554 ?
O00G Zn7 O29 104.2(3) . . ?
O00G Zn7 O30 56.5(3) . . ?
O00G Zn7 O31 104.7(3) . . ?
O00G Zn7 C26 115.1(3) . 1_554 ?
O18 Zn7 C26 29.2(3) 1_554 1_554 ?
O19 Zn7 O18 57.7(3) 1_554 1_554 ?
O19 Zn7 C26 28.5(3) 1_554 1_554 ?
O29 Zn7 O18 113.0(3) . 1_554 ?
O29 Zn7 O19 98.9(3) . 1_554 ?
O29 Zn7 O31 103.7(4) . . ?
O29 Zn7 C26 108.2(3) . 1_554 ?
O30 Zn7 O18 58.6(3) . 1_554 ?
O30 Zn7 O19 104.6(3) . 1_554 ?
O30 Zn7 O29 73.3(3) . . ?
O30 Zn7 O31 157.9(4) . . ?
O30 Zn7 C26 81.6(3) . 1_554 ?
O31 Zn7 O18 137.8(4) . 1_554 ?
O31 Zn7 O19 97.5(4) . 1_554 ?
O31 Zn7 C26 119.4(4) . 1_554 ?
Zn3 O00G Zn6 104.3(2) 6_554 . ?
Zn3 O00G H00G 10.9 6_554 . ?
Zn6 O00G H00G 104.7 . . ?
Zn7 O00G Zn3 119.2(3) . 6_554 ?
Zn7 O00G Zn6 115.5(3) . . ?
Zn7 O00G H00G 110.3 . . ?
C1 O1 Zn2 132.8(6) . 2_564 ?
C1 O2 Zn1A 122.9(6) . 3_564 ?
C8 O3 Zn3 122.2(5) . 1_554 ?
C8 O4 Zn6 131.9(5) . 6_554 ?
C9 O5 Zn1 117.0(7) . . ?
C9 O6A Zn1A 98.3(12) . . ?
O7 O7 Zn1 105.9(3) 4 . ?
Zn1 O8 Zn1 64.0(3) 4 . ?
Zn1 O8 Zn2 115.9(3) 4 . ?
Zn1 O8 Zn2 115.9(3) . . ?
Zn1 O8 H8 116.8 4 . ?
Zn1 O8 H8 116.8 . . ?
Zn1A O8 Zn1A 134.1(4) 4 . ?
Zn1A O8 Zn2 109.4(2) 4 . ?
Zn1A O8 Zn2 109.4(2) . . ?
Zn1A O8 H8 70.6 . . ?
Zn1A O8 H8 70.6 4 . ?
Zn2 O8 H8 116.8 . . ?
C49 O9 Zn2 123.5(8) . . ?
C10 O10 Zn2 133.7(6) . . ?
C10 O11 Zn1 121.0(10) . . ?
C10 O11A Zn1A 121.0(7) . . ?
C14 O13 Zn6 127.3(5) . . ?
C18 O15 Zn3 106.1(5) . . ?
C19 O16 Zn3 117.1(5) . . ?
C19 O17 Zn6 136.3(5) . 6 ?
C26 O18 Zn7 84.3(6) . 1_556 ?
C26 O19 Zn7 98.5(7) . 1_556 ?
C27 O20 Zn4 126.9(5) . . ?
C27 O21 Zn5 126.7(5) . . ?
C52 O22 Zn4 134.9(11) . . ?
Zn5 O23 Zn4 103.3(2) . . ?
Zn5 O23 Zn4 103.3(2) 4_655 . ?
Zn5 O23 Zn5 135.5(4) 4_655 . ?
C28 O24 Zn5 110.8(5) . . ?
C35 O26 Zn4 136.3(6) . 2_664 ?
C35 O27 Zn5 113.9(5) . 3_564 ?
C36 O28 Zn6 134.3(5) . . ?
C36 O29 Zn7 120.0(6) . . ?
Zn7 O30 H30A 111.2 . . ?
Zn7 O30 H30B 120.3 . . ?
H30A O30 H30B 104.5 . . ?
Zn7 O31 H31A 127.9 . . ?
Zn7 O31 H31B 127.7 . . ?
H31A O31 H31B 104.4 . . ?
C37 O32 Zn6 127.2(12) . . ?
C37A O32A Zn6 115.1(17) . . ?
C49 N1 C50 120.2(12) . . ?
C49 N1 C51 117.8(12) . 4 ?
C49 N1 C51 117.8(12) . . ?
C50 N1 C51 118.0(13) . 4 ?
C50 N1 C51 118.0(13) . . ?
C51 N1 C51 40.4(18) 4 . ?
C37 N5 C38 124.9(15) . . ?
C37 N5 C39 117.8(16) . . ?
C38 N5 C39 115.9(16) . . ?
C37A N5A C38A 122(2) . . ?
C37A N5A C39A 122(2) . . ?
C39A N5A C38A 116(2) . . ?
C52 N6 C53 118.1(15) . . ?
C52 N6 C54 127.4(15) . . ?
C54 N6 C53 114.5(14) . . ?
O1 C1 C2 117.9(8) . . ?
O2 C1 O1 123.6(8) . . ?
O2 C1 C2 118.4(8) . . ?
C3 C2 C1 120.4(7) . . ?
C7 C2 C1 121.1(7) . . ?
C7 C2 C3 118.5(7) . . ?
C2 C3 H3 119.2 . . ?
C2 C3 C4 121.6(7) . . ?
C4 C3 H3 119.2 . . ?
C3 C4 C8 121.6(7) . . ?
C5 C4 C3 118.9(7) . . ?
C5 C4 C8 119.4(7) . . ?
C4 C5 H5 119.7 . . ?
C4 C5 C6 120.6(7) . . ?
C6 C5 H5 119.7 . . ?
C5 C6 C9 120.7(7) . . ?
C7 C6 C5 118.8(7) . . ?
C7 C6 C9 120.5(7) . . ?
C2 C7 C6 121.6(7) . . ?
C2 C7 H7 119.2 . . ?
C6 C7 H7 119.2 . . ?
O3 C8 C4 116.2(7) . . ?
O4 C8 O3 126.5(7) . . ?
O4 C8 C4 117.2(8) . . ?
O5 C9 O6 117.9(9) . . ?
O5 C9 O6A 119.3(11) . . ?
O5 C9 C6 120.9(8) . . ?
O6 C9 C6 118.2(8) . . ?
O6A C9 C6 115.2(11) . . ?
O10 C10 O11 117.8(10) . . ?
O10 C10 O11A 126.0(9) . . ?
O10 C10 C11 118.3(7) . . ?
O11 C10 C11 118.4(9) . . ?
O11A C10 C11 114.4(8) . . ?
C12 C11 C10 122.7(7) . . ?
C17 C11 C10 117.6(7) . . ?
C17 C11 C12 119.7(7) . . ?
C11 C12 H12 119.5 . . ?
C13 C12 C11 121.1(7) . . ?
C13 C12 H12 119.5 . . ?
C12 C13 C14 120.6(7) . . ?
C12 C13 C15 119.9(7) . . ?
C15 C13 C14 119.5(7) . . ?
O12 C14 O13 124.9(7) . . ?
O12 C14 C13 118.1(7) . . ?
O13 C14 C13 117.0(7) . . ?
C13 C15 H15 120.2 . . ?
C13 C15 C16 119.7(7) . . ?
C16 C15 H15 120.2 . . ?
C15 C16 C17 119.9(7) . . ?
C15 C16 C18 120.7(7) . . ?
C17 C16 C18 119.1(7) . . ?
C11 C17 C16 119.3(7) . . ?
C11 C17 H17 120.3 . . ?
C16 C17 H17 120.3 . . ?
O14 C18 O15 122.3(8) . . ?
O14 C18 C16 120.8(8) . . ?
O15 C18 C16 116.8(7) . . ?
O16 C19 O17 124.2(7) . . ?
O16 C19 C20 117.6(7) . . ?
O17 C19 C20 118.1(7) . . ?
C21 C20 C19 120.5(7) . . ?
C21 C20 C25 119.1(7) . . ?
C25 C20 C19 120.3(7) . . ?
C20 C21 H21 120.0 . . ?
C22 C21 C20 120.0(7) . . ?
C22 C21 H21 120.0 . . ?
C21 C22 C23 120.8(7) . . ?
C21 C22 C27 120.7(7) . . ?
C23 C22 C27 118.5(7) . . ?
C22 C23 H23 120.0 . . ?
C24 C23 C22 120.0(7) . . ?
C24 C23 H23 120.0 . . ?
C23 C24 C25 119.5(7) . . ?
C23 C24 C26 119.4(8) . . ?
C25 C24 C26 121.1(8) . . ?
C20 C25 H25 119.7 . . ?
C24 C25 C20 120.5(7) . . ?
C24 C25 H25 119.7 . . ?
O18 C26 Zn7 66.4(5) . 1_556 ?
O18 C26 C24 119.7(9) . . ?
O19 C26 Zn7 53.0(5) . 1_556 ?
O19 C26 O18 119.4(9) . . ?
O19 C26 C24 120.9(9) . . ?
C24 C26 Zn7 173.6(7) . 1_556 ?
O20 C27 C22 116.6(7) . . ?
O21 C27 O20 127.3(7) . . ?
O21 C27 C22 116.1(7) . . ?
O24 C28 C29 115.1(7) . . ?
O25 C28 O24 122.9(7) . . ?
O25 C28 C29 122.0(7) . . ?
C30 C29 C28 121.8(7) . . ?
C30 C29 C34 119.2(7) . . ?
C34 C29 C28 119.0(7) . . ?
C29 C30 H30 119.9 . . ?
C31 C30 C29 120.2(7) . . ?
C31 C30 H30 119.9 . . ?
C30 C31 C35 118.7(7) . . ?
C32 C31 C30 120.9(7) . . ?
C32 C31 C35 120.5(7) . . ?
C31 C32 H32 120.0 . . ?
C31 C32 C33 120.0(7) . . ?
C33 C32 H32 120.0 . . ?
C32 C33 C36 118.9(7) . . ?
C34 C33 C32 119.6(7) . . ?
C34 C33 C36 121.4(7) . . ?
C29 C34 H34 120.0 . . ?
C33 C34 C29 120.1(7) . . ?
C33 C34 H34 120.0 . . ?
O26 C35 C31 117.1(7) . . ?
O27 C35 O26 124.4(7) . . ?
O27 C35 C31 118.4(7) . . ?
O28 C36 C33 115.7(7) . . ?
O29 C36 O28 125.3(8) . . ?
O29 C36 C33 118.9(7) . . ?
O32 C37 H37 117.6 . . ?
N5 C37 O32 124.7(15) . . ?
N5 C37 H37 117.6 . . ?
O32A C37A N5A 122(2) . . ?
O32A C37A H37A 119.1 . . ?
N5A C37A H37A 119.1 . . ?
N5 C38 H38A 109.5 . . ?
N5 C38 H38B 109.5 . . ?
N5 C38 H38C 109.5 . . ?
H38A C38 H38B 109.5 . . ?
H38A C38 H38C 109.5 . . ?
H38B C38 H38C 109.5 . . ?
N5A C38A H38D 109.5 . . ?
N5A C38A H38E 109.5 . . ?
N5A C38A H38F 109.5 . . ?
H38D C38A H38E 109.5 . . ?
H38D C38A H38F 109.5 . . ?
H38E C38A H38F 109.5 . . ?
N5 C39 H39A 109.5 . . ?
N5 C39 H39B 109.5 . . ?
N5 C39 H39C 109.5 . . ?
H39A C39 H39B 109.5 . . ?
H39A C39 H39C 109.5 . . ?
H39B C39 H39C 109.5 . . ?
N5A C39A H39D 109.5 . . ?
N5A C39A H39E 109.5 . . ?
N5A C39A H39F 109.5 . . ?
H39D C39A H39E 109.5 . . ?
H39D C39A H39F 109.5 . . ?
H39E C39A H39F 109.5 . . ?
O9 C49 N1 127.3(12) . . ?
O9 C49 H49 116.4 . . ?
N1 C49 H49 116.4 . . ?
N1 C50 H50A 109.5 . . ?
N1 C50 H50B 109.5 . . ?
N1 C50 H50C 109.5 . . ?
H50A C50 H50B 109.5 . . ?
H50A C50 H50C 109.5 . . ?
H50B C50 H50C 109.5 . . ?
N1 C51 H51A 109.5 . . ?
N1 C51 H51A 125(9) . 4 ?
N1 C51 H51B 109.5 . . ?
N1 C51 H51C 109.5 . . ?
H51A C51 H51A 18.7 . 4 ?
H51A C51 H51B 109.5 . . ?
H51A C51 H51C 109.5 . . ?
H51B C51 H51A 109.4 . 4 ?
H51B C51 H51C 109.5 . . ?
H51C C51 H51A 92.6 . 4 ?
O22 C52 N6 123.6(15) . . ?
O22 C52 H52 118.2 . . ?
N6 C52 H52 118.2 . . ?
N6 C53 H53A 109.5 . . ?
N6 C53 H53B 109.6 . . ?
N6 C53 H53C 109.2 . . ?
H53A C53 H53B 109.5 . . ?
H53A C53 H53C 109.5 . . ?
H53B C53 H53C 109.5 . . ?
N6 C54 H54A 109.5 . . ?
N6 C54 H54B 109.5 . . ?
N6 C54 H54C 109.5 . . ?
H54A C54 H54B 109.5 . . ?
H54A C54 H54C 109.5 . . ?
H54B C54 H54C 109.5 . . ?
O34 Co1 O33 89.1(4) . . ?
O35 Co1 O33 82.7(4) . . ?
O35 Co1 O34 169.9(4) . . ?
O36 Co1 O33 171.0(4) . . ?
O36 Co1 O34 96.8(4) . . ?
O36 Co1 O35 92.0(4) . . ?
O36 Co1 O37 93.5(3) . . ?
O37 Co1 O33 93.6(4) . . ?
O37 Co1 O34 86.9(4) . . ?
O37 Co1 O35 87.7(4) . . ?
O38 Co1 O33 89.9(4) . . ?
O38 Co1 O34 91.6(4) . . ?
O38 Co1 O35 94.3(4) . . ?
O38 Co1 O36 83.2(4) . . ?
O38 Co1 O37 176.1(4) . . ?
C40 O33 Co1 126.1(9) . . ?
C43 O34 Co1 133.0(12) . . ?
Co1 O35 H35A 107.6 . . ?
Co1 O35 H35B 108.0 . . ?
H35A O35 H35B 104.5 . . ?
Co1 O36 H36A 109.9 . . ?
Co1 O36 H36B 109.5 . . ?
H36A O36 H36B 104.2 . . ?
Co1 O37 H37B 112.0 . . ?
Co1 O37 H37C 112.9 . . ?
H37B O37 H37C 101.5 . . ?
C46 O38 Co1 129.5(11) . . ?
C46 N2 C47 124.8(15) . . ?
C46 N2 C48 119.5(15) . . ?
C48 N2 C47 115.1(15) . . ?
C43 N3 C44 121.7(16) . . ?
C43 N3 C45 118.9(14) . . ?
C44 N3 C45 119.0(14) . . ?
C40 N4 C41 118.9(13) . . ?
C40 N4 C42 126.7(17) . . ?
C41 N4 C42 114.5(16) . . ?
O33 C40 N4 126.8(13) . . ?
O33 C40 H40 116.6 . . ?
N4 C40 H40 116.6 . . ?
N4 C41 H41A 109.5 . . ?
N4 C41 H41B 109.5 . . ?
N4 C41 H41C 109.5 . . ?
H41A C41 H41B 109.5 . . ?
H41A C41 H41C 109.5 . . ?
H41B C41 H41C 109.5 . . ?
N4 C42 H42A 109.5 . . ?
N4 C42 H42B 109.5 . . ?
N4 C42 H42C 109.5 . . ?
H42A C42 H42B 109.5 . . ?
H42A C42 H42C 109.5 . . ?
H42B C42 H42C 109.5 . . ?
O34 C43 N3 125.5(17) . . ?
O34 C43 H43 117.2 . . ?
N3 C43 H43 117.2 . . ?
N3 C44 H44A 109.5 . . ?
N3 C44 H44B 109.5 . . ?
N3 C44 H44C 109.5 . . ?
H44A C44 H44B 109.5 . . ?
H44A C44 H44C 109.5 . . ?
H44B C44 H44C 109.5 . . ?
N3 C45 H45A 109.5 . . ?
N3 C45 H45B 109.5 . . ?
N3 C45 H45C 109.5 . . ?
H45A C45 H45B 109.5 . . ?
H45A C45 H45C 109.5 . . ?
H45B C45 H45C 109.5 . . ?
O38 C46 N2 128.0(17) . . ?
O38 C46 H46 116.0 . . ?
N2 C46 H46 116.0 . . ?
N2 C47 H47A 109.5 . . ?
N2 C47 H47B 109.5 . . ?
N2 C47 H47C 109.5 . . ?
H47A C47 H47B 109.5 . . ?
H47A C47 H47C 109.5 . . ?
H47B C47 H47C 109.5 . . ?
N2 C48 H48A 109.5 . . ?
N2 C48 H48B 109.5 . . ?
N2 C48 H48C 109.5 . . ?
H48A C48 H48B 109.5 . . ?
H48A C48 H48C 109.5 . . ?
H48B C48 H48C 109.5 . . ?

loop_
_geom_bond_atom_site_label_1
_geom_bond_atom_site_label_2
_geom_bond_distance
_geom_bond_site_symmetry_2
_geom_bond_publ_flag
Zn1 Zn1 2.109(4) 4 ?
Zn1 O5 1.827(7) . ?
Zn1 O7 2.055(8) . ?
Zn1 O8 1.990(7) . ?
Zn1 O11 1.968(14) . ?
Zn1A O2 1.907(7) 3_565 ?
Zn1A O6A 2.27(2) . ?
Zn1A O8 1.832(3) . ?
Zn1A H8 1.7683 . ?
Zn1A O11A 2.005(11) . ?
Zn2 O1 2.099(6) 3_565 ?
Zn2 O1 2.099(6) 2_565 ?
Zn2 O8 2.083(7) . ?
Zn2 O9 2.053(8) . ?
Zn2 O10 2.083(5) 4 ?
Zn2 O10 2.083(5) . ?
Zn3 O00G 1.967(5) 6 ?
Zn3 H00G 1.022(5) 6 ?
Zn3 O3 1.949(5) 1_556 ?
Zn3 O15 1.959(6) . ?
Zn3 O16 1.985(5) . ?
Zn4 O20 2.058(5) 4_655 ?
Zn4 O20 2.058(5) . ?
Zn4 O22 2.082(10) . ?
Zn4 O23 2.144(8) . ?
Zn4 O26 2.082(5) 3_565 ?
Zn4 O26 2.082(5) 2_665 ?
Zn5 O21 1.971(6) . ?
Zn5 O23 1.978(3) . ?
Zn5 O24 1.938(6) . ?
Zn5 O27 1.985(6) 3_565 ?
Zn6 O00G 2.102(5) . ?
Zn6 O4 2.072(5) 6 ?
Zn6 O13 2.080(5) . ?
Zn6 O17 2.133(5) 6_554 ?
Zn6 O28 2.069(5) . ?
Zn6 O32 2.040(10) . ?
Zn6 O32A 2.20(2) . ?
Zn7 O00G 1.945(5) . ?
Zn7 O18 2.340(8) 1_554 ?
Zn7 O19 2.051(7) 1_554 ?
Zn7 O29 1.979(6) . ?
Zn7 O30 1.958(8) . ?
Zn7 O31 1.995(9) . ?
Zn7 C26 2.540(9) 1_554 ?
O00G H00G 0.9802 . ?
O1 C1 1.263(11) . ?
O2 C1 1.248(11) . ?
O3 C8 1.258(10) . ?
O4 C8 1.236(10) . ?
O5 C9 1.226(10) . ?
O6 C9 1.295(13) . ?
O6A C9 1.257(17) . ?
O7 O7 0.980(19) 4 ?
O8 H8 0.9800 . ?
O9 C49 1.231(15) . ?
O10 C10 1.234(10) . ?
O11 C10 1.305(14) . ?
O11A C10 1.343(13) . ?
O12 C14 1.229(10) . ?
O13 C14 1.245(10) . ?
O14 C18 1.218(11) . ?
O15 C18 1.272(10) . ?
O16 C19 1.258(9) . ?
O17 C19 1.272(9) . ?
O18 C26 1.247(13) . ?
O19 C26 1.225(12) . ?
O20 C27 1.258(10) . ?
O21 C27 1.255(10) . ?
O22 C52 1.195(16) . ?
O24 C28 1.290(9) . ?
O25 C28 1.218(10) . ?
O26 C35 1.267(10) . ?
O27 C35 1.265(10) . ?
O28 C36 1.266(10) . ?
O29 C36 1.260(10) . ?
O30 H30A 0.8503 . ?
O30 H30B 0.8499 . ?
O31 H31A 0.8547 . ?
O31 H31B 0.8544 . ?
O32 C37 1.279(3) . ?
O32A C37A 1.24(3) . ?
N1 C49 1.338(17) . ?
N1 C50 1.405(17) . ?
N1 C51 1.42(2) . ?
N1 C51 1.42(2) 4 ?
N5 C37 1.25(2) . ?
N5 C38 1.41(2) . ?
N5 C39 1.46(2) . ?
N5A C37A 1.34(3) . ?
N5A C38A 1.42(3) . ?
N5A C39A 1.39(4) . ?
N6 C52 1.311(17) . ?
N6 C53 1.50(2) . ?
N6 C54 1.45(2) . ?
C1 C2 1.487(11) . ?
C2 C3 1.381(11) . ?
C2 C7 1.375(11) . ?
C3 H3 0.9300 . ?
C3 C4 1.391(11) . ?
C4 C5 1.384(11) . ?
C4 C8 1.508(11) . ?
C5 H5 0.9300 . ?
C5 C6 1.393(10) . ?
C6 C7 1.392(11) . ?
C6 C9 1.476(11) . ?
C7 H7 0.9300 . ?
C10 C11 1.492(11) . ?
C11 C12 1.385(11) . ?
C11 C17 1.384(11) . ?
C12 H12 0.9300 . ?
C12 C13 1.371(11) . ?
C13 C14 1.523(10) . ?
C13 C15 1.389(11) . ?
C15 H15 0.9300 . ?
C15 C16 1.392(11) . ?
C16 C17 1.404(11) . ?
C16 C18 1.498(10) . ?
C17 H17 0.9300 . ?
C19 C20 1.482(10) . ?
C20 C21 1.403(10) . ?
C20 C25 1.405(10) . ?
C21 H21 0.9300 . ?
C21 C22 1.356(10) . ?
C22 C23 1.419(11) . ?
C22 C27 1.515(10) . ?
C23 H23 0.9300 . ?
C23 C24 1.372(11) . ?
C24 C25 1.395(11) . ?
C24 C26 1.478(11) . ?
C25 H25 0.9300 . ?
C28 C29 1.498(10) . ?
C29 C30 1.385(11) . ?
C29 C34 1.423(11) . ?
C30 H30 0.9300 . ?
C30 C31 1.380(11) . ?
C31 C32 1.361(11) . ?
C31 C35 1.513(10) . ?
C32 H32 0.9300 . ?
C32 C33 1.425(10) . ?
C33 C34 1.360(10) . ?
C33 C36 1.500(11) . ?
C34 H34 0.9300 . ?
C37 H37 0.9300 . ?
C37A H37A 0.9300 . ?
C38 H38A 0.9600 . ?
C38 H38B 0.9600 . ?
C38 H38C 0.9600 . ?
C38A H38D 0.9600 . ?
C38A H38E 0.9600 . ?
C38A H38F 0.9600 . ?
C39 H39A 0.9600 . ?
C39 H39B 0.9600 . ?
C39 H39C 0.9600 . ?
C39A H39D 0.9600 . ?
C39A H39E 0.9600 . ?
C39A H39F 0.9600 . ?
C49 H49 0.9300 . ?
C50 H50A 0.9600 . ?
C50 H50B 0.9600 . ?
C50 H50C 0.9600 . ?
C51 H51A 0.9600 . ?
C51 H51A 0.77(7) 4 ?
C51 H51B 0.9600 . ?
C51 H51C 0.9600 . ?
C52 H52 0.9300 . ?
C53 H53A 0.9600 . ?
C53 H53B 0.9600 . ?
C53 H53C 0.9600 . ?
C54 H54A 0.9600 . ?
C54 H54B 0.9600 . ?
C54 H54C 0.9600 . ?
Co1 O33 2.086(10) . ?
Co1 O34 2.083(9) . ?
Co1 O35 2.071(10) . ?
Co1 O36 2.044(7) . ?
Co1 O37 2.055(8) . ?
Co1 O38 2.033(10) . ?
O33 C40 1.236(16) . ?
O34 C43 1.163(17) . ?
O35 H35A 0.8502 . ?
O35 H35B 0.8497 . ?
O36 H36A 0.8562 . ?
O36 H36B 0.8558 . ?
O37 H37B 0.8981 . ?
O37 H37C 0.8997 . ?
O38 C46 1.216(17) . ?
N2 C46 1.288(19) . ?
N2 C47 1.454(17) . ?
N2 C48 1.365(18) . ?
N3 C43 1.335(18) . ?
N3 C44 1.43(2) . ?
N3 C45 1.56(2) . ?
N4 C40 1.311(17) . ?
N4 C41 1.380(18) . ?
N4 C42 1.380(19) . ?
C40 H40 0.9300 . ?
C41 H41A 0.9600 . ?
C41 H41B 0.9600 . ?
C41 H41C 0.9600 . ?
C42 H42A 0.9600 . ?
C42 H42B 0.9600 . ?
C42 H42C 0.9600 . ?
C43 H43 0.9300 . ?
C44 H44A 0.9600 . ?
C44 H44B 0.9600 . ?
C44 H44C 0.9600 . ?
C45 H45A 0.9600 . ?
C45 H45B 0.9600 . ?
C45 H45C 0.9600 . ?
C46 H46 0.9300 . ?
C47 H47A 0.9600 . ?
C47 H47B 0.9600 . ?
C47 H47C 0.9600 . ?
C48 H48A 0.9600 . ?
C48 H48B 0.9600 . ?
C48 H48C 0.9600 . ?

loop_
_geom_torsion_atom_site_label_1
_geom_torsion_atom_site_label_2
_geom_torsion_atom_site_label_3
_geom_torsion_atom_site_label_4
_geom_torsion
_geom_torsion_site_symmetry_1
_geom_torsion_site_symmetry_2
_geom_torsion_site_symmetry_3
_geom_torsion_site_symmetry_4
_geom_torsion_publ_flag
Zn1 Zn1 O5 C9 86.4(8) 4 . . . ?
Zn1 O5 C9 O6 25.3(14) . . . . ?
Zn1 O5 C9 C6 -174.7(6) . . . . ?
Zn1 O11 C10 O10 16(2) . . . . ?
Zn1 O11 C10 C11 169.1(10) . . . . ?
Zn1A O2 C1 O1 8.2(16) 3_564 . . . ?
Zn1A O2 C1 C2 -176.5(7) 3_564 . . . ?
Zn1A O6A C9 O5 47.0(16) . . . . ?
Zn1A O6A C9 C6 -156.7(7) . . . . ?
Zn1A O11A C10 O10 12.6(19) . . . . ?
Zn1A O11A C10 C11 -154.1(9) . . . . ?
Zn2 O1 C1 O2 32.6(16) 2_564 . . . ?
Zn2 O1 C1 C2 -142.7(7) 2_564 . . . ?
Zn2 O9 C49 N1 180.000(3) . . . . ?
Zn2 O10 C10 O11 -72.9(15) . . . . ?
Zn2 O10 C10 O11A -32.6(16) . . . . ?
Zn2 O10 C10 C11 133.6(7) . . . . ?
Zn3 O3 C8 O4 -10.6(12) 1_554 . . . ?
Zn3 O3 C8 C4 168.2(5) 1_554 . . . ?
Zn3 O15 C18 O14 7.4(12) . . . . ?
Zn3 O15 C18 C16 -175.7(6) . . . . ?
Zn3 O16 C19 O17 0.0(11) . . . . ?
Zn3 O16 C19 C20 176.8(5) . . . . ?
Zn4 O20 C27 O21 37.9(11) . . . . ?
Zn4 O20 C27 C22 -142.5(6) . . . . ?
Zn4 O22 C52 N6 180.000(5) . . . . ?
Zn4 O26 C35 O27 -47.8(13) 2_664 . . . ?
Zn4 O26 C35 C31 134.7(7) 2_664 . . . ?
Zn5 O21 C27 O20 -11.5(12) . . . . ?
Zn5 O21 C27 C22 168.8(5) . . . . ?
Zn5 O24 C28 O25 1.6(10) . . . . ?
Zn5 O24 C28 C29 -179.5(5) . . . . ?
Zn5 O27 C35 O26 -3.0(11) 3_564 . . . ?
Zn5 O27 C35 C31 174.5(5) 3_564 . . . ?
Zn6 O4 C8 O3 40.1(13) 6_554 . . . ?
Zn6 O4 C8 C4 -138.8(6) 6_554 . . . ?
Zn6 O13 C14 O12 -31.7(13) . . . . ?
Zn6 O13 C14 C13 147.2(6) . . . . ?
Zn6 O17 C19 O16 40.9(13) 6 . . . ?
Zn6 O17 C19 C20 -135.9(7) 6 . . . ?
Zn6 O28 C36 O29 -41.8(14) . . . . ?
Zn6 O28 C36 C33 135.7(6) . . . . ?
Zn6 O32 C37 N5 -149.9(15) . . . . ?
Zn6 O32A C37A N5A 156.4(18) . . . . ?
Zn7 O18 C26 O19 -0.7(10) 1_556 . . . ?
Zn7 O18 C26 C24 178.1(8) 1_556 . . . ?
Zn7 O19 C26 O18 0.8(11) 1_556 . . . ?
Zn7 O19 C26 C24 -178.0(8) 1_556 . . . ?
Zn7 O29 C36 O28 -12.2(14) . . . . ?
Zn7 O29 C36 C33 170.4(6) . . . . ?
O1 C1 C2 C3 -174.7(9) . . . . ?
O1 C1 C2 C7 5.8(14) . . . . ?
O2 Zn1A O8 Zn1A 84.0(6) 3_565 . . 4 ?
O2 Zn1A O8 Zn2 -62.4(4) 3_565 . . . ?
O2 C1 C2 C3 9.7(14) . . . . ?
O2 C1 C2 C7 -169.8(9) . . . . ?
O6A Zn1A O8 Zn1A -26.3(7) . . . 4 ?
O6A Zn1A O8 Zn2 -172.7(5) . . . . ?
O7 Zn1 O5 C9 163.5(8) . . . . ?
O8 Zn1 O5 C9 23.8(9) . . . . ?
O10 C10 C11 C12 160.0(9) . . . . ?
O10 C10 C11 C17 -21.2(13) . . . . ?
O11 Zn1 O5 C9 -100.8(10) . . . . ?
O11 C10 C11 C12 6.7(17) . . . . ?
O11 C10 C11 C17 -174.5(13) . . . . ?
O11A Zn1A O8 Zn1A -161.8(7) . . . 4 ?
O11A Zn1A O8 Zn2 51.9(6) . . . . ?
O11A C10 C11 C12 -32.2(15) . . . . ?
O11A C10 C11 C17 146.7(11) . . . . ?
O16 C19 C20 C21 8.3(11) . . . . ?
O16 C19 C20 C25 -173.9(7) . . . . ?
O17 C19 C20 C21 -174.7(7) . . . . ?
O17 C19 C20 C25 3.1(11) . . . . ?
O24 C28 C29 C30 19.5(12) . . . . ?
O24 C28 C29 C34 -159.2(8) . . . . ?
O25 C28 C29 C30 -161.6(8) . . . . ?
O25 C28 C29 C34 19.8(12) . . . . ?
C1 C2 C3 C4 -177.5(8) . . . . ?
C1 C2 C7 C6 177.8(8) . . . . ?
C2 C3 C4 C5 -0.3(13) . . . . ?
C2 C3 C4 C8 -176.6(7) . . . . ?
C3 C2 C7 C6 -1.7(13) . . . . ?
C3 C4 C5 C6 -1.8(12) . . . . ?
C3 C4 C8 O3 17.8(11) . . . . ?
C3 C4 C8 O4 -163.3(8) . . . . ?
C4 C5 C6 C7 2.1(12) . . . . ?
C4 C5 C6 C9 -177.9(8) . . . . ?
C5 C4 C8 O3 -158.4(8) . . . . ?
C5 C4 C8 O4 20.5(11) . . . . ?
C5 C6 C7 C2 -0.3(13) . . . . ?
C5 C6 C9 O5 -16.5(14) . . . . ?
C5 C6 C9 O6 143.4(11) . . . . ?
C5 C6 C9 O6A -172.4(15) . . . . ?
C7 C2 C3 C4 2.0(13) . . . . ?
C7 C6 C9 O5 163.5(9) . . . . ?
C7 C6 C9 O6 -36.6(14) . . . . ?
C7 C6 C9 O6A 7.6(17) . . . . ?
C8 C4 C5 C6 174.6(7) . . . . ?
C9 C6 C7 C2 179.7(8) . . . . ?
C10 C11 C12 C13 175.4(9) . . . . ?
C10 C11 C17 C16 -172.1(8) . . . . ?
C11 C12 C13 C14 177.2(8) . . . . ?
C11 C12 C13 C15 -1.2(13) . . . . ?
C12 C11 C17 C16 6.8(13) . . . . ?
C12 C13 C14 O12 -10.4(13) . . . . ?
C12 C13 C14 O13 170.7(8) . . . . ?
C12 C13 C15 C16 2.3(13) . . . . ?
C13 C15 C16 C17 1.1(12) . . . . ?
C13 C15 C16 C18 175.3(8) . . . . ?
C14 C13 C15 C16 -176.0(7) . . . . ?
C15 C13 C14 O12 167.9(8) . . . . ?
C15 C13 C14 O13 -11.0(12) . . . . ?
C15 C16 C17 C11 -5.6(12) . . . . ?
C15 C16 C18 O14 -151.7(10) . . . . ?
C15 C16 C18 O15 31.3(12) . . . . ?
C17 C11 C12 C13 -3.4(13) . . . . ?
C17 C16 C18 O14 22.5(14) . . . . ?
C17 C16 C18 O15 -154.5(8) . . . . ?
C18 C16 C17 C11 -179.9(8) . . . . ?
C19 C20 C21 C22 -178.8(7) . . . . ?
C19 C20 C25 C24 178.4(7) . . . . ?
C20 C21 C22 C23 -1.6(11) . . . . ?
C20 C21 C22 C27 179.7(7) . . . . ?
C21 C20 C25 C24 -3.7(12) . . . . ?
C21 C22 C23 C24 0.0(12) . . . . ?
C21 C22 C27 O20 -165.6(7) . . . . ?
C21 C22 C27 O21 14.1(11) . . . . ?
C22 C23 C24 C25 -0.3(12) . . . . ?
C22 C23 C24 C26 -178.1(8) . . . . ?
C23 C22 C27 O20 15.7(10) . . . . ?
C23 C22 C27 O21 -164.7(7) . . . . ?
C23 C24 C25 C20 2.2(12) . . . . ?
C23 C24 C26 O18 173.8(9) . . . . ?
C23 C24 C26 O19 -7.5(14) . . . . ?
C25 C20 C21 C22 3.3(11) . . . . ?
C25 C24 C26 O18 -4.0(14) . . . . ?
C25 C24 C26 O19 174.8(9) . . . . ?
C26 C24 C25 C20 179.9(8) . . . . ?
C27 C22 C23 C24 178.8(7) . . . . ?
C28 C29 C30 C31 -176.8(7) . . . . ?
C28 C29 C34 C33 176.2(8) . . . . ?
C29 C30 C31 C32 0.3(12) . . . . ?
C29 C30 C31 C35 178.5(7) . . . . ?
C30 C29 C34 C33 -2.4(12) . . . . ?
C30 C31 C32 C33 -1.8(12) . . . . ?
C30 C31 C35 O26 0.5(11) . . . . ?
C30 C31 C35 O27 -177.2(7) . . . . ?
C31 C32 C33 C34 1.2(12) . . . . ?
C31 C32 C33 C36 178.8(8) . . . . ?
C32 C31 C35 O26 178.7(8) . . . . ?
C32 C31 C35 O27 1.1(12) . . . . ?
C32 C33 C34 C29 1.0(12) . . . . ?
C32 C33 C36 O28 -178.6(8) . . . . ?
C32 C33 C36 O29 -0.9(13) . . . . ?
C34 C29 C30 C31 1.8(12) . . . . ?
C34 C33 C36 O28 -1.0(13) . . . . ?
C34 C33 C36 O29 176.7(9) . . . . ?
C35 C31 C32 C33 -180.0(7) . . . . ?
C36 C33 C34 C29 -176.6(8) . . . . ?
C38 N5 C37 O32 -14(3) . . . . ?
C38A N5A C37A O32A -1(4) . . . . ?
C39 N5 C37 O32 179.9(19) . . . . ?
C39A N5A C37A O32A -174(2) . . . . ?
C50 N1 C49 O9 180.000(4) . . . . ?
C51 N1 C49 O9 23.0(10) . . . . ?
C51 N1 C49 O9 -23.0(10) 4 . . . ?
C53 N6 C52 O22 180.000(6) . . . . ?
C54 N6 C52 O22 0.000(9) . . . . ?
Co1 O33 C40 N4 179.3(11) . . . . ?
Co1 O34 C43 N3 173.1(11) . . . . ?
Co1 O38 C46 N2 -173.6(14) . . . . ?
C41 N4 C40 O33 0(2) . . . . ?
C42 N4 C40 O33 -179.4(16) . . . . ?
C44 N3 C43 O34 178.4(17) . . . . ?
C45 N3 C43 O34 6(3) . . . . ?
C47 N2 C46 O38 176.7(18) . . . . ?
C48 N2 C46 O38 6(3) . . . . ?

loop_
_twin_individual_id
_twin_individual_mass_fraction_refined
1 0.907(16)
2 0.093(16)

loop_
_smtbx_masks_void_nr
_smtbx_masks_void_average_x
_smtbx_masks_void_average_y
_smtbx_masks_void_average_z
_smtbx_masks_void_volume
_smtbx_masks_void_count_electrons
_smtbx_masks_void_content
1 0.000 0.252 0.219 361.8 94.6 ?
2 0.000 0.748 0.719 361.8 93.6 ?
3 0.235 0.000 -0.919 415.2 59.3 ?
4 0.265 0.500 -0.008 415.2 59.4 ?
5 0.500 0.248 0.719 361.8 93.6 ?
6 0.500 0.752 0.219 361.8 94.6 ?
7 0.735 0.500 -0.900 415.2 59.3 ?
8 0.765 0.000 -0.523 415.2 59.4 ?
